data_7718800
loop_
_publ_author_name
'Korobeynikov, Nikita A.'
'Usoltsev, Andrey N.'
'Sokolov, Maxim N.'
'Novikov, Alexander S.'
'Adonin, Sergey A.'

_publ_section_title
;
 Antimony <i>vs.</i> bismuth: structural differences in
 Cat{[MCl<sub>5</sub>](I<sub>2</sub>)} halogen bond-linked supramolecular
 complexes.
;
_journal_issue 26
_journal_name_full 'Dalton transactions (Cambridge, England : 2003)'
_journal_page_first 10294
_journal_page_last 10303
_journal_paper_doi 10.1039/d5dt00697j
_journal_volume 54
_journal_year 2025
_chemical_formula_moiety 'Bi Cl5, I2, C12 H14 N2'
_chemical_formula_sum 'C12 H14 Bi Cl5 I2 N2'
_chemical_formula_weight 826.28
_space_group_crystal_system orthorhombic
_space_group_IT_number 62
_space_group_name_Hall '-P 2ac 2n'
_space_group_name_H-M_alt 'P n m a'
_atom_sites_solution_hydrogens geom
_atom_sites_solution_primary dual
_audit_creation_date 2025-05-22
_audit_creation_method
;
Olex2 1.5
(compiled 2025.04.05 svn.rf049d14d for OlexSys, GUI svn.r7224)
;
_audit_update_record
;
2025-05-22 deposited with the CCDC.	2025-05-26 downloaded from the CCDC.
;
_cell_angle_alpha 90
_cell_angle_beta 90
_cell_angle_gamma 90
_cell_formula_units_Z 4
_cell_length_a 7.4735(2)
_cell_length_b 14.2835(4)
_cell_length_c 19.7322(6)
_cell_measurement_reflns_used 8671
_cell_measurement_temperature 220.00
_cell_measurement_theta_max 31.47
_cell_measurement_theta_min 2.85
_cell_volume 2106.37(10)
_computing_molecular_graphics 'Olex2 1.5 (Dolomanov et al., 2009)'
_computing_publication_material 'Olex2 1.5 (Dolomanov et al., 2009)'
_computing_structure_refinement 'SHELXL 2017/1 (Sheldrick, 2015)'
_computing_structure_solution 'SHELXT 2014/5 (Sheldrick, 2014)'
_diffrn_ambient_temperature 220.00
_diffrn_detector PIXEL
_diffrn_detector_area_resol_mean 7.41
_diffrn_detector_type 'Bruker PHOTON III area detector'
_diffrn_measured_fraction_theta_full 0.997
_diffrn_measured_fraction_theta_max 0.998
_diffrn_measurement_device 'three-circle diffractometer'
_diffrn_measurement_device_type 'Bruker D8 Venture diffractometer'
_diffrn_measurement_method '\w and \f scans'
_diffrn_radiation_monochromator 'Incoatec HELIOS multilayer mirrors'
_diffrn_radiation_type MoK\a
_diffrn_radiation_wavelength 0.71073
_diffrn_reflns_av_R_equivalents 0.0634
_diffrn_reflns_av_unetI/netI 0.0379
_diffrn_reflns_Laue_measured_fraction_full 0.997
_diffrn_reflns_Laue_measured_fraction_max 0.998
_diffrn_reflns_limit_h_max 10
_diffrn_reflns_limit_h_min -10
_diffrn_reflns_limit_k_max 20
_diffrn_reflns_limit_k_min -21
_diffrn_reflns_limit_l_max 29
_diffrn_reflns_limit_l_min -29
_diffrn_reflns_number 27777
_diffrn_reflns_point_group_measured_fraction_full 0.997
_diffrn_reflns_point_group_measured_fraction_max 0.998
_diffrn_reflns_theta_full 25.242
_diffrn_reflns_theta_max 31.508
_diffrn_reflns_theta_min 2.064
_diffrn_source 'Incoatec IuS3.0 microfocus X-ray tube'
_diffrn_source_current 1.4
_diffrn_source_power 0.07
_diffrn_source_voltage 50.0
_exptl_absorpt_coefficient_mu 11.933
_exptl_absorpt_correction_T_max 0.3728
_exptl_absorpt_correction_T_min 0.1658
_exptl_absorpt_correction_type multi-scan
_exptl_absorpt_process_details
;
SADABS-2016/2 (Bruker,2016/2) was used for absorption correction.
wR2(int) was 0.1396 before and 0.0702 after correction.
The Ratio of minimum to maximum transmission is 0.4447.
The \l/2 correction factor is Not present.
;
_exptl_crystal_colour red
_exptl_crystal_colour_primary red
_exptl_crystal_density_diffrn 2.606
_exptl_crystal_description plate
_exptl_crystal_F_000 1496
_exptl_crystal_size_max 0.25
_exptl_crystal_size_mid 0.15
_exptl_crystal_size_min 0.025
_refine_diff_density_max 1.022
_refine_diff_density_min -0.631
_refine_diff_density_rms 0.157
_refine_ls_extinction_coef 0.00195(8)
_refine_ls_extinction_expression Fc^*^=kFc[1+0.001xFc^2^\l^3^/sin(2\q)]^-1/4^
_refine_ls_extinction_method 'SHELXL-2017/1 (Sheldrick 2017)'
_refine_ls_goodness_of_fit_ref 1.047
_refine_ls_hydrogen_treatment constr
_refine_ls_matrix_type full
_refine_ls_number_parameters 168
_refine_ls_number_reflns 3616
_refine_ls_number_restraints 100
_refine_ls_restrained_S_all 1.037
_refine_ls_R_factor_all 0.0379
_refine_ls_R_factor_gt 0.0268
_refine_ls_shift/su_max 0.001
_refine_ls_shift/su_mean 0.000
_refine_ls_structure_factor_coef Fsqd
_refine_ls_weighting_details 'w=1/[\s^2^(Fo^2^)+(0.0179P)^2^+0.6520P] where P=(Fo^2^+2Fc^2^)/3'
_refine_ls_weighting_scheme calc
_refine_ls_wR_factor_gt 0.0531
_refine_ls_wR_factor_ref 0.0565
_reflns_Friedel_coverage 0.000
_reflns_number_gt 3007
_reflns_number_total 3616
_reflns_threshold_expression 'I > 2\s(I)'
_cod_data_source_file d5dt00697j2.cif
_cod_data_source_block 2_nk1198
_cod_depositor_comments 'Adding full bibliography for 7718795--7718800.cif.'
_cod_database_code 7718800
_shelx_shelxl_version_number 2017/1
_shelx_space_group_comment
;
The symmetry employed for this shelxl refinement is uniquely defined
by the following loop, which should always be used as a source of
symmetry information in preference to the above space-group names.
They are only intended as comments.
;
_shelx_estimated_absorpt_t_max 0.755
_shelx_estimated_absorpt_t_min 0.154
_olex2_refinement_description
;
1. Fixed Uiso
 At 1.2 times of:
  All C(H) groups, All C(H,H) groups, All N(H) groups
2. Restrained distances
 Bi1-Cl1A \\sim Bi1-Cl1B
 with sigma of 0.02
3. Rigid body (RIGU) restrains
 C6, C3, C4, C2, C5, C1, C7, N1, C8, C9, C12, C10, C11, N2
 with sigma for 1-2 distances of 0.004 and sigma for 1-3 distances of 0.004
4. Others
 Sof(Cl1B)=0.5*(1-FVAR(2))
 Sof(Cl1A)=0.5*FVAR(2)
 Fixed Sof: C3(0.5) C4(0.5) H4(0.5) C5(0.5) H5(0.5) N1(0.5) H1(0.5) C1(0.5)
 H1A(0.5) C2(0.5) H2(0.5) C8(0.5) C9(0.5) H9(0.5) C10(0.5) H10(0.5) N2(0.5)
 H2A(0.5) C11(0.5) H11(0.5) C12(0.5) H12(0.5) C6(0.5) H6A(0.5) H6B(0.5) C7(0.5)
 H7A(0.5) H7B(0.5)
5.a Secondary CH2 refined with riding coordinates:
 C6(H6A,H6B), C7(H7A,H7B)
5.b Aromatic/amide H refined with riding coordinates:
 C4(H4), C5(H5), N1(H1), C1(H1A), C2(H2), C9(H9), C10(H10), N2(H2A), C11(H11),
 C12(H12)
5.c Fitted hexagon refined as free rotating group:
 C8(C9,C10,N2,C11,C12)
;
_olex2_submission_special_instructions 'No special instructions were received'

loop_
_space_group_symop_operation_xyz
'x, y, z'
'-x+1/2, -y, z+1/2'
'-x, y+1/2, -z'
'x+1/2, -y+1/2, -z+1/2'
'-x, -y, -z'
'x-1/2, y, -z-1/2'
'x, -y-1/2, z'
'-x-1/2, y-1/2, z-1/2'

loop_
_atom_site_label
_atom_site_type_symbol
_atom_site_fract_x
_atom_site_fract_y
_atom_site_fract_z
_atom_site_U_iso_or_equiv
_atom_site_adp_type
_atom_site_occupancy
_atom_site_site_symmetry_order
_atom_site_calc_flag
_atom_site_refinement_flags_posn
_atom_site_refinement_flags_adp
_atom_site_refinement_flags_occupancy
_atom_site_disorder_assembly
_atom_site_disorder_group
Bi1 Bi 0.76976(2) 0.750000 -0.14167(2) 0.02088(6) Uani 1 2 d DS T P . .
I1 I 0.23815(3) 0.65490(2) 0.12354(2) 0.03163(7) Uani 1 1 d . . . . .
Cl2 Cl 0.49742(14) 0.750000 -0.05969(6) 0.0312(2) Uani 1 2 d S T P A .
Cl3 Cl 1.01145(14) 0.750000 -0.04901(6) 0.0294(2) Uani 1 2 d S T P A .
Cl4 Cl 0.76613(13) 0.56190(7) -0.13535(6) 0.0450(2) Uani 1 1 d . . . . .
Cl1A Cl 1.0717(12) 0.750000 -0.2304(7) 0.042(3) Uani 0.65(7) 2 d DS T P A 1
C3 C 0.7367(13) 0.6134(6) 0.1143(4) 0.0217(16) Uani 0.5 1 d . . P B -1
C4 C 0.7343(16) 0.5760(7) 0.1766(5) 0.035(2) Uani 0.5 1 d . . P B -1
H4 H 0.729057 0.615484 0.214690 0.042 Uiso 0.5 1 calc R U P B -1
C5 C 0.739(2) 0.4817(8) 0.1855(6) 0.045(3) Uani 0.5 1 d . . P B -1
H5 H 0.740302 0.455536 0.229204 0.053 Uiso 0.5 1 calc R U P B -1
N1 N 0.743(2) 0.4281(6) 0.1318(5) 0.035(2) Uani 0.5 1 d . . P B -1
H1 H 0.746656 0.367765 0.137609 0.042 Uiso 0.5 1 calc R U P B -1
C1 C 0.7411(19) 0.4606(7) 0.0697(6) 0.042(3) Uani 0.5 1 d . . P B -1
H1A H 0.741986 0.419536 0.032501 0.050 Uiso 0.5 1 calc R U P B -1
C2 C 0.7379(15) 0.5536(6) 0.0604(5) 0.034(2) Uani 0.5 1 d . . P B -1
H2 H 0.736557 0.577924 0.016119 0.041 Uiso 0.5 1 calc R U P B -1
C8 C 0.7356(12) 0.8860(4) 0.1411(4) 0.0235(16) Uani 0.5 1 d G . P B -1
C9 C 0.7497(14) 0.9143(5) 0.0739(3) 0.043(2) Uani 0.5 1 d G . P B -1
H9 H 0.757672 0.869389 0.039229 0.051 Uiso 0.5 1 calc R U P B -1
C10 C 0.7519(18) 1.0091(6) 0.0580(3) 0.057(4) Uani 0.5 1 d G . P B -1
H10 H 0.761391 1.028290 0.012569 0.068 Uiso 0.5 1 calc R U P B -1
N2 N 0.740(2) 1.0756(4) 0.1093(5) 0.049(3) Uani 0.5 1 d G . P B -1
H2A H 0.741398 1.134894 0.099314 0.058 Uiso 0.5 1 calc R U P B -1
C11 C 0.726(2) 1.0472(5) 0.1764(4) 0.056(4) Uani 0.5 1 d G . P B -1
H11 H 0.717909 1.092146 0.211118 0.067 Uiso 0.5 1 calc R U P B -1
C12 C 0.7237(16) 0.9524(5) 0.1924(3) 0.044(3) Uani 0.5 1 d G . P B -1
H12 H 0.714190 0.933245 0.237779 0.052 Uiso 0.5 1 calc R U P B -1
C6 C 0.7364(7) 0.7177(4) 0.1002(4) 0.0292(13) Uani 0.5 1 d . . P B -1
H6A H 0.842690 0.732162 0.073038 0.035 Uiso 0.5 1 calc R U P B -1
H6B H 0.631674 0.731776 0.072121 0.035 Uiso 0.5 1 calc R U P B -1
C7 C 0.7342(8) 0.7828(4) 0.1594(4) 0.0296(13) Uani 0.5 1 d . . P B -1
H7A H 0.838709 0.769544 0.187859 0.036 Uiso 0.5 1 calc R U P B -1
H7B H 0.627157 0.769858 0.186537 0.036 Uiso 0.5 1 calc R U P B -1
Cl1B Cl 1.028(7) 0.7656(15) -0.247(2) 0.062(6) Uani 0.17(3) 1 d D . P A 2

loop_
_atom_site_aniso_label
_atom_site_aniso_U_11
_atom_site_aniso_U_22
_atom_site_aniso_U_33
_atom_site_aniso_U_23
_atom_site_aniso_U_13
_atom_site_aniso_U_12
Bi1 0.03035(9) 0.01599(8) 0.01629(8) 0.000 -0.00087(6) 0.000
I1 0.03746(13) 0.02507(12) 0.03237(14) 0.00024(8) -0.00156(8) 0.00022(8)
Cl2 0.0280(5) 0.0336(6) 0.0321(6) 0.000 0.0036(4) 0.000
Cl3 0.0287(5) 0.0357(6) 0.0237(6) 0.000 -0.0045(4) 0.000
Cl4 0.0611(7) 0.0215(4) 0.0524(7) -0.0035(4) -0.0014(4) -0.0001(3)
Cl1A 0.060(3) 0.034(5) 0.033(3) 0.000 0.022(2) 0.000
C3 0.029(3) 0.022(3) 0.014(3) -0.003(3) -0.002(4) -0.004(2)
C4 0.060(5) 0.030(4) 0.016(4) 0.001(3) 0.006(4) 0.004(5)
C5 0.076(7) 0.030(5) 0.028(4) 0.013(3) 0.006(4) 0.004(6)
N1 0.050(5) 0.018(3) 0.036(5) -0.005(3) 0.002(5) 0.003(3)
C1 0.065(7) 0.029(4) 0.031(4) -0.002(3) 0.001(4) -0.004(5)
C2 0.057(5) 0.023(4) 0.021(4) -0.002(3) 0.001(3) -0.010(4)
C8 0.032(4) 0.021(3) 0.018(4) 0.000(3) -0.003(5) -0.001(2)
C9 0.073(7) 0.024(4) 0.031(5) 0.002(3) -0.003(5) 0.014(5)
C10 0.091(9) 0.036(5) 0.043(6) 0.018(5) 0.015(6) 0.015(7)
N2 0.063(6) 0.022(4) 0.061(7) 0.024(4) 0.002(8) 0.003(4)
C11 0.090(9) 0.023(5) 0.053(6) -0.011(4) 0.009(6) -0.001(6)
C12 0.077(7) 0.030(5) 0.024(4) -0.008(3) -0.008(5) 0.000(5)
C6 0.038(3) 0.021(2) 0.029(3) 0.001(2) 0.004(3) 0.002(2)
C7 0.041(3) 0.020(2) 0.028(3) 0.003(2) -0.001(2) 0.002(2)
Cl1B 0.105(11) 0.040(9) 0.040(9) 0.019(5) 0.047(9) 0.010(6)

loop_
_atom_type_symbol
_atom_type_description
_atom_type_scat_dispersion_real
_atom_type_scat_dispersion_imag
_atom_type_scat_source
C C 0.0033 0.0016 'International Tables Vol C Tables 4.2.6.8 and 6.1.1.4'
H H 0.0000 0.0000 'International Tables Vol C Tables 4.2.6.8 and 6.1.1.4'
Bi Bi -4.1077 10.2566 'International Tables Vol C Tables 4.2.6.8 and 6.1.1.4'
Cl Cl 0.1484 0.1585 'International Tables Vol C Tables 4.2.6.8 and 6.1.1.4'
I I -0.4742 1.8119 'International Tables Vol C Tables 4.2.6.8 and 6.1.1.4'
N N 0.0061 0.0033 'International Tables Vol C Tables 4.2.6.8 and 6.1.1.4'

loop_
_geom_angle_atom_site_label_1
_geom_angle_atom_site_label_2
_geom_angle_atom_site_label_3
_geom_angle
_geom_angle_site_symmetry_1
_geom_angle_site_symmetry_3
_geom_angle_publ_flag
Cl2 Bi1 Cl4 87.89(2) . . ?
Cl2 Bi1 Cl4 87.89(2) . 7_575 ?
Cl2 Bi1 Cl1A 179.3(3) . . ?
Cl2 Bi1 Cl1A 98.1(3) . 6 ?
Cl2 Bi1 Cl1B 89.0(13) . 6 ?
Cl2 Bi1 Cl1B 170.3(12) . 7_575 ?
Cl2 Bi1 Cl1B 170.3(12) . . ?
Cl2 Bi1 Cl1B 89.0(13) . 4_464 ?
Cl3 Bi1 Cl2 96.18(4) . . ?
Cl3 Bi1 Cl4 88.52(2) . . ?
Cl3 Bi1 Cl4 88.52(2) . 7_575 ?
Cl3 Bi1 Cl1A 165.7(3) . 6 ?
Cl3 Bi1 Cl1A 83.2(3) . . ?
Cl3 Bi1 Cl1B 173.1(11) . 4_464 ?
Cl3 Bi1 Cl1B 173.1(11) . 6 ?
Cl3 Bi1 Cl1B 92.5(13) . . ?
Cl3 Bi1 Cl1B 92.5(13) . 7_575 ?
Cl4 Bi1 Cl4 174.56(5) . 7_575 ?
Cl4 Bi1 Cl1A 92.00(2) 7_575 6 ?
Cl4 Bi1 Cl1A 92.00(2) . 6 ?
Cl4 Bi1 Cl1A 92.09(2) 7_575 . ?
Cl4 Bi1 Cl1A 92.09(2) . . ?
Cl4 Bi1 Cl1B 87.2(4) 7_575 6 ?
Cl4 Bi1 Cl1B 96.8(4) . . ?
Cl4 Bi1 Cl1B 87.2(4) . 4_464 ?
Cl4 Bi1 Cl1B 87.9(4) 7_575 . ?
Cl4 Bi1 Cl1B 96.1(4) 7_575 4_464 ?
Cl4 Bi1 Cl1B 96.1(4) . 6 ?
Cl4 Bi1 Cl1B 96.8(4) 7_575 7_575 ?
Cl4 Bi1 Cl1B 87.9(4) . 7_575 ?
Cl1A Bi1 Cl1A 82.58(5) . 6 ?
Cl1A Bi1 Cl1B 91.6(11) . 6 ?
Cl1A Bi1 Cl1B 91.6(11) . 4_464 ?
Cl1B Bi1 Cl1B 82.01(6) 7_575 4_464 ?
Cl1B Bi1 Cl1B 9.0(9) 7_575 . ?
Cl1B Bi1 Cl1B 82.72(8) . 4_464 ?
Bi1 Cl1A Bi1 158.2(6) . 6_655 ?
C4 C3 C2 117.8(8) . . ?
C4 C3 C6 124.0(8) . . ?
C2 C3 C6 118.2(8) . . ?
C3 C4 H4 119.6 . . ?
C3 C4 C5 120.8(8) . . ?
C5 C4 H4 119.6 . . ?
C4 C5 H5 120.8 . . ?
N1 C5 C4 118.5(9) . . ?
N1 C5 H5 120.8 . . ?
C5 N1 H1 118.3 . . ?
C5 N1 C1 123.4(9) . . ?
C1 N1 H1 118.3 . . ?
N1 C1 H1A 120.7 . . ?
N1 C1 C2 118.6(10) . . ?
C2 C1 H1A 120.7 . . ?
C3 C2 H2 119.6 . . ?
C1 C2 C3 120.8(9) . . ?
C1 C2 H2 119.6 . . ?
C9 C8 C12 120.0 . . ?
C9 C8 C7 120.7(5) . . ?
C12 C8 C7 119.3(5) . . ?
C8 C9 H9 120.0 . . ?
C10 C9 C8 120.0 . . ?
C10 C9 H9 120.0 . . ?
C9 C10 H10 120.0 . . ?
C9 C10 N2 120.0 . . ?
N2 C10 H10 120.0 . . ?
C10 N2 H2A 120.0 . . ?
C11 N2 C10 120.0 . . ?
C11 N2 H2A 120.0 . . ?
N2 C11 H11 120.0 . . ?
N2 C11 C12 120.0 . . ?
C12 C11 H11 120.0 . . ?
C8 C12 H12 120.0 . . ?
C11 C12 C8 120.0 . . ?
C11 C12 H12 120.0 . . ?
C3 C6 H6A 107.8 . . ?
C3 C6 H6B 107.8 . . ?
H6A C6 H6B 107.2 . . ?
C7 C6 C3 117.9(6) . . ?
C7 C6 H6A 107.8 . . ?
C7 C6 H6B 107.8 . . ?
C8 C7 H7A 108.6 . . ?
C8 C7 H7B 108.6 . . ?
C6 C7 C8 114.7(6) . . ?
C6 C7 H7A 108.6 . . ?
C6 C7 H7B 108.6 . . ?
H7A C7 H7B 107.6 . . ?
Bi1 Cl1B Bi1 170.4(13) . 6_655 ?
Cl1B Cl1B Bi1 85.5(4) 7_575 . ?

loop_
_geom_bond_atom_site_label_1
_geom_bond_atom_site_label_2
_geom_bond_distance
_geom_bond_site_symmetry_2
_geom_bond_publ_flag
Bi1 Cl2 2.5999(11) . ?
Bi1 Cl3 2.5701(10) . ?
Bi1 Cl4 2.6898(10) . ?
Bi1 Cl4 2.6898(10) 7_575 ?
Bi1 Cl1A 2.927(8) 6 ?
Bi1 Cl1A 2.856(6) . ?
Bi1 Cl1B 2.856(11) 6 ?
Bi1 Cl1B 2.856(11) 4_464 ?
Bi1 Cl1B 2.842(11) . ?
Bi1 Cl1B 2.842(11) 7_575 ?
I1 I1 2.7168(5) 7_575 ?
C3 C4 1.342(11) . ?
C3 C2 1.364(11) . ?
C3 C6 1.516(10) . ?
C4 H4 0.9400 . ?
C4 C5 1.359(12) . ?
C5 H5 0.9400 . ?
C5 N1 1.307(13) . ?
N1 H1 0.8700 . ?
N1 C1 1.310(13) . ?
C1 H1A 0.9400 . ?
C1 C2 1.342(11) . ?
C2 H2 0.9400 . ?
C8 C9 1.3900 . ?
C8 C12 1.3900 . ?
C8 C7 1.518(8) . ?
C9 H9 0.9400 . ?
C9 C10 1.3900 . ?
C10 H10 0.9400 . ?
C10 N2 1.3900 . ?
N2 H2A 0.8700 . ?
N2 C11 1.3900 . ?
C11 H11 0.9400 . ?
C11 C12 1.3900 . ?
C12 H12 0.9400 . ?
C6 H6A 0.9800 . ?
C6 H6B 0.9800 . ?
C6 C7 1.493(10) . ?
C7 H7A 0.9800 . ?
C7 H7B 0.9800 . ?
Cl1B Cl1B 0.44(4) 7_575 ?

loop_
_geom_hbond_atom_site_label_D
_geom_hbond_atom_site_label_H
_geom_hbond_atom_site_label_A
_geom_hbond_distance_DH
_geom_hbond_distance_HA
_geom_hbond_distance_DA
_geom_hbond_angle_DHA
_geom_hbond_site_symmetry_A
_geom_hbond_publ_flag
C5 H5 Cl4 0.94 2.68 3.590(11) 161.9 2_665 yes
N2 H2A Cl2 0.87 2.55 3.211(10) 133.6 3_655 yes
N2 H2A Cl3 0.87 2.66 3.327(10) 133.9 3_755 yes
C11 H11 Cl4 0.94 3.06 3.720(8) 128.4 8_766 yes
C12 H12 Cl4 0.94 3.11 3.743(6) 126.3 8_766 yes
C6 H6A Cl3 0.98 2.73 3.620(7) 151.2 . yes
C6 H6B Cl2 0.98 2.80 3.655(7) 146.2 . yes

loop_
_geom_torsion_atom_site_label_1
_geom_torsion_atom_site_label_2
_geom_torsion_atom_site_label_3
_geom_torsion_atom_site_label_4
_geom_torsion
_geom_torsion_site_symmetry_1
_geom_torsion_site_symmetry_2
_geom_torsion_site_symmetry_3
_geom_torsion_site_symmetry_4
_geom_torsion_publ_flag
C3 C4 C5 N1 -1.4(14) . . . . ?
C3 C6 C7 C8 179.5(5) . . . . ?
C4 C3 C2 C1 -1.6(13) . . . . ?
C4 C3 C6 C7 0.3(11) . . . . ?
C4 C5 N1 C1 -0.3(15) . . . . ?
C5 N1 C1 C2 1.0(16) . . . . ?
N1 C1 C2 C3 0.0(14) . . . . ?
C2 C3 C4 C5 2.3(13) . . . . ?
C2 C3 C6 C7 179.7(7) . . . . ?
C8 C9 C10 N2 0.0 . . . . ?
C9 C8 C12 C11 0.0 . . . . ?
C9 C8 C7 C6 -3.9(8) . . . . ?
C9 C10 N2 C11 0.0 . . . . ?
C10 N2 C11 C12 0.0 . . . . ?
N2 C11 C12 C8 0.0 . . . . ?
C12 C8 C9 C10 0.0 . . . . ?
C12 C8 C7 C6 176.5(6) . . . . ?
C6 C3 C4 C5 -178.3(10) . . . . ?
C6 C3 C2 C1 178.9(9) . . . . ?
C7 C8 C9 C10 -179.6(8) . . . . ?
C7 C8 C12 C11 179.6(8) . . . . ?
